data_7150732
loop_
_publ_author_name
'Bragnier, Nicolas'
'Guillot, Regis'
'Scherrmann, Marie-Christine'

_publ_section_title
;
 Diastereoselective addition of sugar radicals to camphorsultam
 glyoxilic oxime ether: a route toward C-glycosylthreonine and
 allothreonine
;
_journal_issue 19
_journal_name_full 'Organic &amp; Biomolecular Chemistry'
_journal_page_first 3918
_journal_page_last 3921
_journal_paper_doi 10.1039/b910050d
_journal_volume 7
_journal_year 2009
_chemical_absolute_configuration ad
_chemical_formula_moiety 'C18 H26 O11'
_chemical_formula_sum 'C18 H26 O11'
_chemical_formula_weight 418.39
_space_group_IT_number 19
_symmetry_cell_setting orthorhombic
_symmetry_Int_Tables_number 19
_symmetry_space_group_name_Hall 'P 2ac 2ab'
_symmetry_space_group_name_H-M 'P 21 21 21'
_atom_sites_solution_hydrogens geom
_atom_sites_solution_primary direct
_atom_sites_solution_secondary difmap
_audit_creation_method SHELXL-97
_cell_angle_alpha 90.00
_cell_angle_beta 90.00
_cell_angle_gamma 90.00
_cell_formula_units_Z 4
_cell_length_a 9.9034(12)
_cell_length_b 10.2924(13)
_cell_length_c 20.413(2)
_cell_measurement_reflns_used 7468
_cell_measurement_temperature 100(1)
_cell_measurement_theta_max 33.41
_cell_measurement_theta_min 2.22
_cell_volume 2080.7(4)
_computing_cell_refinement 'Bruker SMART'
_computing_data_collection 'Bruker SMART'
_computing_data_reduction 'Bruker SAINT'
_computing_molecular_graphics 'Bruker SHELXTL'
_computing_publication_material 'Bruker SHELXTL'
_computing_structure_refinement 'Bruker SHELXTL'
_computing_structure_solution 'Bruker SHELXTL'
_diffrn_ambient_temperature 100(1)
_diffrn_measured_fraction_theta_full 0.992
_diffrn_measured_fraction_theta_max 0.870
_diffrn_measurement_device_type 'CCD area detector'
_diffrn_measurement_method 'phi and omega scans'
_diffrn_radiation_monochromator graphite
_diffrn_radiation_probe x-ray
_diffrn_radiation_type MoK\a
_diffrn_radiation_wavelength 0.71073
_diffrn_reflns_av_R_equivalents 0.0239
_diffrn_reflns_av_sigmaI/netI 0.0381
_diffrn_reflns_limit_h_max 11
_diffrn_reflns_limit_h_min -15
_diffrn_reflns_limit_k_max 14
_diffrn_reflns_limit_k_min -17
_diffrn_reflns_limit_l_max 33
_diffrn_reflns_limit_l_min -21
_diffrn_reflns_number 22090
_diffrn_reflns_theta_full 25.00
_diffrn_reflns_theta_max 37.38
_diffrn_reflns_theta_min 2.00
_diffrn_source 'fine-focus sealed tube'
_diffrn_source_type 'kappa X8 APEX II Bruker ICMMO'
_exptl_absorpt_coefficient_mu 0.112
_exptl_absorpt_correction_T_max 0.986
_exptl_absorpt_correction_T_min 0.980
_exptl_absorpt_correction_type psi-scan
_exptl_absorpt_process_details SADABS
_exptl_crystal_colour colorless
_exptl_crystal_density_diffrn 1.336
_exptl_crystal_density_method 'not measured'
_exptl_crystal_description plate
_exptl_crystal_F_000 888
_exptl_crystal_size_max 0.300
_exptl_crystal_size_mid 0.140
_exptl_crystal_size_min 0.120
_refine_diff_density_max 0.535
_refine_diff_density_min -0.238
_refine_diff_density_rms 0.060
_refine_ls_abs_structure_details 'Flack H D (1983), Acta Cryst. A39, 876-881'
_refine_ls_abs_structure_Flack 0.3(2)
_refine_ls_extinction_method none
_refine_ls_goodness_of_fit_ref 1.025
_refine_ls_hydrogen_treatment constr
_refine_ls_matrix_type full
_refine_ls_number_parameters 268
_refine_ls_number_reflns 9135
_refine_ls_number_restraints 0
_refine_ls_restrained_S_all 1.025
_refine_ls_R_factor_all 0.0737
_refine_ls_R_factor_gt 0.0481
_refine_ls_shift/su_max 0.001
_refine_ls_shift/su_mean 0.000
_refine_ls_structure_factor_coef Fsqd
_refine_ls_weighting_details 'calc w=1/[\s^2^(Fo^2^)+(0.0753P)^2^+0.1827P] where P=(Fo^2^+2Fc^2^)/3'
_refine_ls_weighting_scheme calc
_refine_ls_wR_factor_gt 0.1193
_refine_ls_wR_factor_ref 0.1321
_reflns_number_gt 6941
_reflns_number_total 9135
_reflns_threshold_expression >2sigma(I)
_cod_data_source_file b910050d.txt
_cod_data_source_block 528GuillotICMMO
_cod_database_code 7150732

loop_
_symmetry_equiv_pos_as_xyz
'x, y, z'
'-x+1/2, -y, z+1/2'
'-x, y+1/2, -z+1/2'
'x+1/2, -y+1/2, -z'

loop_
_atom_site_label
_atom_site_type_symbol
_atom_site_fract_x
_atom_site_fract_y
_atom_site_fract_z
_atom_site_U_iso_or_equiv
_atom_site_adp_type
_atom_site_occupancy
_atom_site_symmetry_multiplicity
_atom_site_calc_flag
_atom_site_refinement_flags
_atom_site_disorder_assembly
_atom_site_disorder_group
C1 C 0.90542(14) 0.41244(15) 0.18891(8) 0.0280(3) Uani 1 1 d . . .
H1A H 0.9519 0.3800 0.1504 0.034 Uiso 1 1 calc R . .
H1B H 0.9665 0.4054 0.2259 0.034 Uiso 1 1 calc R . .
C2 C 0.78871(17) 0.25942(14) 0.25525(7) 0.0305(3) Uani 1 1 d . . .
C3 C 0.66717(19) 0.17201(18) 0.25733(11) 0.0444(5) Uani 1 1 d . . .
H3A H 0.6567 0.1376 0.3007 0.067 Uiso 1 1 calc R . .
H3B H 0.6791 0.1019 0.2269 0.067 Uiso 1 1 calc R . .
H3C H 0.5881 0.2208 0.2457 0.067 Uiso 1 1 calc R . .
C4 C 0.86845(13) 0.55241(13) 0.17860(6) 0.0217(2) Uani 1 1 d . . .
H4 H 0.9519 0.6031 0.1749 0.026 Uiso 1 1 calc R . .
C5 C 0.78221(12) 0.61136(13) 0.23362(6) 0.0203(2) Uani 1 1 d . . .
H5 H 0.6979 0.5624 0.2383 0.024 Uiso 1 1 calc R . .
C6 C 0.75115(12) 0.75428(13) 0.22057(6) 0.0185(2) Uani 1 1 d . . .
H6 H 0.8330 0.8069 0.2257 0.022 Uiso 1 1 calc R . .
C7 C 0.68266(14) 0.85858(15) 0.32109(7) 0.0261(3) Uani 1 1 d . . .
C8 C 0.56150(15) 0.89686(15) 0.36068(7) 0.0268(3) Uani 1 1 d . . .
H8A H 0.4919 0.9280 0.3320 0.040 Uiso 1 1 calc R . .
H8B H 0.5861 0.9643 0.3909 0.040 Uiso 1 1 calc R . .
H8C H 0.5290 0.8228 0.3845 0.040 Uiso 1 1 calc R . .
C9 C 0.80344(17) 0.54609(14) 0.34591(7) 0.0284(3) Uani 1 1 d . . .
C10 C 0.9039(2) 0.5336(2) 0.40015(9) 0.0466(5) Uani 1 1 d . . .
H10A H 0.9438 0.6169 0.4088 0.070 Uiso 1 1 calc R . .
H10B H 0.9731 0.4732 0.3876 0.070 Uiso 1 1 calc R . .
H10C H 0.8593 0.5028 0.4389 0.070 Uiso 1 1 calc R . .
C11 C 0.78346(13) 0.69813(11) 0.10167(6) 0.0186(2) Uani 1 1 d . . .
H11 H 0.8735 0.7376 0.1016 0.022 Uiso 1 1 calc R . .
C12 C 0.69516(12) 0.76839(11) 0.15162(6) 0.0174(2) Uani 1 1 d . . .
H12 H 0.6036 0.7324 0.1501 0.021 Uiso 1 1 calc R . .
C13 C 0.72251(14) 0.71059(12) 0.03412(6) 0.0203(2) Uani 1 1 d . . .
H13A H 0.6343 0.6697 0.0331 0.024 Uiso 1 1 calc R . .
H13B H 0.7797 0.6677 0.0022 0.024 Uiso 1 1 calc R . .
C14 C 0.70953(13) 0.85542(12) 0.01747(6) 0.0196(2) Uani 1 1 d . . .
H14 H 0.8007 0.8924 0.0168 0.024 Uiso 1 1 calc R . .
C15 C 0.62962(13) 0.92503(12) 0.07182(6) 0.0187(2) Uani 1 1 d . . .
C16 C 0.64697(16) 0.87756(15) -0.04998(6) 0.0279(3) Uani 1 1 d . . .
H16A H 0.6474 0.9688 -0.0599 0.042 Uiso 1 1 calc R . .
H16B H 0.5557 0.8462 -0.0501 0.042 Uiso 1 1 calc R . .
H16C H 0.6985 0.8317 -0.0824 0.042 Uiso 1 1 calc R . .
C17 C 0.63531(15) 1.07297(13) 0.06116(6) 0.0234(2) Uani 1 1 d . . .
C18 C 0.7740(2) 1.25295(16) 0.03867(9) 0.0406(4) Uani 1 1 d . . .
H18A H 0.8679 1.2747 0.0346 0.061 Uiso 1 1 calc R . .
H18B H 0.7337 1.3056 0.0722 0.061 Uiso 1 1 calc R . .
H18C H 0.7292 1.2687 -0.0023 0.061 Uiso 1 1 calc R . .
O1 O 0.78627(11) 0.33384(10) 0.20107(5) 0.0278(2) Uani 1 1 d . . .
O2 O 0.87826(15) 0.26434(13) 0.29568(6) 0.0408(3) Uani 1 1 d . . .
O3 O 0.86160(11) 0.60045(11) 0.29306(5) 0.0269(2) Uani 1 1 d . . .
O4 O 0.64645(9) 0.79933(9) 0.26503(4) 0.02037(17) Uani 1 1 d . . .
O5 O 0.79770(13) 0.87657(19) 0.33710(7) 0.0573(5) Uani 1 1 d . . .
O6 O 0.68773(14) 0.51132(15) 0.34676(7) 0.0457(3) Uani 1 1 d . . .
O7 O 0.79537(10) 0.56415(9) 0.11863(5) 0.02108(17) Uani 1 1 d . . .
O8 O 0.69049(9) 0.90430(8) 0.13514(4) 0.01864(16) Uani 1 1 d . . .
O9 O 0.49707(9) 0.88108(10) 0.07073(5) 0.02311(18) Uani 1 1 d . . .
H9 H 0.4501 0.9286 0.0935 0.035 Uiso 1 1 calc R . .
O10 O 0.53551(13) 1.13872(12) 0.05532(7) 0.0374(3) Uani 1 1 d . . .
O11 O 0.76077(12) 1.11646(10) 0.05606(5) 0.0307(2) Uani 1 1 d . . .

loop_
_atom_site_aniso_label
_atom_site_aniso_U_11
_atom_site_aniso_U_22
_atom_site_aniso_U_33
_atom_site_aniso_U_23
_atom_site_aniso_U_13
_atom_site_aniso_U_12
C1 0.0169(6) 0.0315(7) 0.0357(7) 0.0052(5) 0.0004(5) 0.0051(5)
C2 0.0311(7) 0.0286(6) 0.0317(7) 0.0096(5) 0.0061(6) 0.0127(6)
C3 0.0384(9) 0.0393(8) 0.0554(11) 0.0248(8) 0.0072(8) 0.0050(7)
C4 0.0138(5) 0.0265(5) 0.0249(6) -0.0006(4) 0.0002(4) 0.0002(4)
C5 0.0147(5) 0.0258(5) 0.0205(5) 0.0014(4) -0.0004(4) -0.0028(4)
C6 0.0134(5) 0.0245(5) 0.0176(5) -0.0033(4) 0.0014(4) -0.0026(4)
C7 0.0213(6) 0.0359(7) 0.0211(6) -0.0083(5) 0.0024(4) -0.0025(5)
C8 0.0249(6) 0.0306(6) 0.0250(6) -0.0042(5) 0.0080(5) -0.0008(5)
C9 0.0335(7) 0.0270(6) 0.0247(6) 0.0045(5) 0.0077(5) 0.0054(5)
C10 0.0592(12) 0.0546(11) 0.0260(8) 0.0121(7) -0.0035(8) 0.0087(9)
C11 0.0153(5) 0.0207(5) 0.0198(5) -0.0044(4) 0.0012(4) -0.0015(4)
C12 0.0152(5) 0.0195(5) 0.0174(5) -0.0039(4) 0.0002(4) -0.0025(4)
C13 0.0218(6) 0.0221(5) 0.0171(5) -0.0055(4) 0.0020(4) -0.0019(4)
C14 0.0188(5) 0.0244(5) 0.0157(5) -0.0030(4) 0.0014(4) -0.0028(4)
C15 0.0164(5) 0.0222(5) 0.0174(5) -0.0028(4) -0.0011(4) -0.0011(4)
C16 0.0306(7) 0.0354(7) 0.0177(5) -0.0007(5) -0.0011(5) -0.0022(6)
C17 0.0273(6) 0.0243(5) 0.0188(5) -0.0023(4) -0.0026(5) 0.0007(5)
C18 0.0505(11) 0.0249(6) 0.0464(9) 0.0069(6) 0.0027(8) -0.0061(7)
O1 0.0226(5) 0.0262(4) 0.0345(5) 0.0106(4) -0.0028(4) 0.0034(4)
O2 0.0476(7) 0.0412(6) 0.0335(6) 0.0111(5) -0.0049(5) 0.0098(6)
O3 0.0231(5) 0.0365(5) 0.0213(4) 0.0067(4) -0.0029(4) -0.0054(4)
O4 0.0157(4) 0.0277(4) 0.0177(4) -0.0031(3) 0.0017(3) -0.0015(3)
O5 0.0212(5) 0.1032(12) 0.0476(8) -0.0478(8) 0.0001(5) -0.0048(7)
O6 0.0331(7) 0.0611(8) 0.0430(7) 0.0217(6) 0.0160(5) 0.0029(6)
O7 0.0193(4) 0.0204(4) 0.0236(4) -0.0032(3) -0.0007(3) 0.0009(3)
O8 0.0196(4) 0.0200(4) 0.0163(4) -0.0040(3) -0.0013(3) -0.0013(3)
O9 0.0152(4) 0.0314(5) 0.0228(4) -0.0063(4) 0.0013(3) -0.0009(4)
O10 0.0333(6) 0.0292(5) 0.0497(7) -0.0030(5) -0.0076(5) 0.0078(4)
O11 0.0314(5) 0.0238(4) 0.0370(5) 0.0027(4) 0.0013(4) -0.0047(4)

loop_
_atom_type_symbol
_atom_type_description
_atom_type_scat_dispersion_real
_atom_type_scat_dispersion_imag
_atom_type_scat_source
C C 0.0033 0.0016 'International Tables Vol C Tables 4.2.6.8 and 6.1.1.4'
H H 0.0000 0.0000 'International Tables Vol C Tables 4.2.6.8 and 6.1.1.4'
O O 0.0106 0.0060 'International Tables Vol C Tables 4.2.6.8 and 6.1.1.4'

loop_
_geom_angle_atom_site_label_1
_geom_angle_atom_site_label_2
_geom_angle_atom_site_label_3
_geom_angle
_geom_angle_site_symmetry_1
_geom_angle_site_symmetry_3
_geom_angle_publ_flag
O1 C1 C4 111.12(11) . . ?
O1 C1 H1A 109.4 . . ?
C4 C1 H1A 109.4 . . ?
O1 C1 H1B 109.4 . . ?
C4 C1 H1B 109.4 . . ?
H1A C1 H1B 108.0 . . ?
O2 C2 O1 123.29(15) . . ?
O2 C2 C3 126.25(14) . . ?
O1 C2 C3 110.46(14) . . ?
C2 C3 H3A 109.5 . . ?
C2 C3 H3B 109.5 . . ?
H3A C3 H3B 109.5 . . ?
C2 C3 H3C 109.5 . . ?
H3A C3 H3C 109.5 . . ?
H3B C3 H3C 109.5 . . ?
O7 C4 C1 108.97(11) . . ?
O7 C4 C5 108.17(10) . . ?
C1 C4 C5 114.34(11) . . ?
O7 C4 H4 108.4 . . ?
C1 C4 H4 108.4 . . ?
C5 C4 H4 108.4 . . ?
O3 C5 C6 109.27(10) . . ?
O3 C5 C4 106.25(10) . . ?
C6 C5 C4 111.41(10) . . ?
O3 C5 H5 109.9 . . ?
C6 C5 H5 109.9 . . ?
C4 C5 H5 109.9 . . ?
O4 C6 C12 106.71(10) . . ?
O4 C6 C5 110.00(10) . . ?
C12 C6 C5 109.10(10) . . ?
O4 C6 H6 110.3 . . ?
C12 C6 H6 110.3 . . ?
C5 C6 H6 110.3 . . ?
O5 C7 O4 123.70(13) . . ?
O5 C7 C8 124.94(13) . . ?
O4 C7 C8 111.36(12) . . ?
C7 C8 H8A 109.5 . . ?
C7 C8 H8B 109.5 . . ?
H8A C8 H8B 109.5 . . ?
C7 C8 H8C 109.5 . . ?
H8A C8 H8C 109.5 . . ?
H8B C8 H8C 109.5 . . ?
O6 C9 O3 122.98(15) . . ?
O6 C9 C10 126.81(15) . . ?
O3 C9 C10 110.19(15) . . ?
C9 C10 H10A 109.5 . . ?
C9 C10 H10B 109.5 . . ?
H10A C10 H10B 109.5 . . ?
C9 C10 H10C 109.5 . . ?
H10A C10 H10C 109.5 . . ?
H10B C10 H10C 109.5 . . ?
O7 C11 C13 109.67(9) . . ?
O7 C11 C12 110.08(10) . . ?
C13 C11 C12 109.92(10) . . ?
O7 C11 H11 109.0 . . ?
C13 C11 H11 109.0 . . ?
C12 C11 H11 109.0 . . ?
O8 C12 C6 108.72(9) . . ?
O8 C12 C11 108.84(9) . . ?
C6 C12 C11 111.38(10) . . ?
O8 C12 H12 109.3 . . ?
C6 C12 H12 109.3 . . ?
C11 C12 H12 109.3 . . ?
C11 C13 C14 108.55(9) . . ?
C11 C13 H13A 110.0 . . ?
C14 C13 H13A 110.0 . . ?
C11 C13 H13B 110.0 . . ?
C14 C13 H13B 110.0 . . ?
H13A C13 H13B 108.4 . . ?
C16 C14 C13 112.26(10) . . ?
C16 C14 C15 111.83(11) . . ?
C13 C14 C15 109.61(10) . . ?
C16 C14 H14 107.6 . . ?
C13 C14 H14 107.6 . . ?
C15 C14 H14 107.6 . . ?
O9 C15 O8 111.19(10) . . ?
O9 C15 C17 110.77(11) . . ?
O8 C15 C17 104.94(9) . . ?
O9 C15 C14 108.82(10) . . ?
O8 C15 C14 111.23(10) . . ?
C17 C15 C14 109.85(10) . . ?
C14 C16 H16A 109.5 . . ?
C14 C16 H16B 109.5 . . ?
H16A C16 H16B 109.5 . . ?
C14 C16 H16C 109.5 . . ?
H16A C16 H16C 109.5 . . ?
H16B C16 H16C 109.5 . . ?
O10 C17 O11 124.91(13) . . ?
O10 C17 C15 122.70(13) . . ?
O11 C17 C15 112.32(11) . . ?
O11 C18 H18A 109.5 . . ?
O11 C18 H18B 109.5 . . ?
H18A C18 H18B 109.5 . . ?
O11 C18 H18C 109.5 . . ?
H18A C18 H18C 109.5 . . ?
H18B C18 H18C 109.5 . . ?
C2 O1 C1 116.30(12) . . ?
C9 O3 C5 118.11(11) . . ?
C7 O4 C6 119.04(10) . . ?
C11 O7 C4 109.38(9) . . ?
C12 O8 C15 111.51(9) . . ?
C15 O9 H9 109.5 . . ?
C17 O11 C18 115.48(13) . . ?

loop_
_geom_bond_atom_site_label_1
_geom_bond_atom_site_label_2
_geom_bond_distance
_geom_bond_site_symmetry_2
_geom_bond_publ_flag
C1 O1 1.4520(18) . ?
C1 C4 1.5013(19) . ?
C1 H1A 0.9700 . ?
C1 H1B 0.9700 . ?
C2 O2 1.213(2) . ?
C2 O1 1.3456(17) . ?
C2 C3 1.503(3) . ?
C3 H3A 0.9600 . ?
C3 H3B 0.9600 . ?
C3 H3C 0.9600 . ?
C4 O7 1.4272(16) . ?
C4 C5 1.5359(18) . ?
C4 H4 0.9800 . ?
C5 O3 1.4502(15) . ?
C5 C6 1.5262(19) . ?
C5 H5 0.9800 . ?
C6 O4 1.4540(15) . ?
C6 C12 1.5197(17) . ?
C6 H6 0.9800 . ?
C7 O5 1.1996(19) . ?
C7 O4 1.3454(16) . ?
C7 C8 1.4994(19) . ?
C8 H8A 0.9600 . ?
C8 H8B 0.9600 . ?
C8 H8C 0.9600 . ?
C9 O6 1.201(2) . ?
C9 O3 1.3448(17) . ?
C9 C10 1.494(2) . ?
C10 H10A 0.9600 . ?
C10 H10B 0.9600 . ?
C10 H10C 0.9600 . ?
C11 O7 1.4266(15) . ?
C11 C13 1.5107(18) . ?
C11 C12 1.5255(16) . ?
C11 H11 0.9800 . ?
C12 O8 1.4395(14) . ?
C12 H12 0.9800 . ?
C13 C14 1.5342(17) . ?
C13 H13A 0.9700 . ?
C13 H13B 0.9700 . ?
C14 C16 1.5269(18) . ?
C14 C15 1.5397(17) . ?
C14 H14 0.9800 . ?
C15 O9 1.3887(15) . ?
C15 O8 1.4420(14) . ?
C15 C17 1.5391(18) . ?
C16 H16A 0.9600 . ?
C16 H16B 0.9600 . ?
C16 H16C 0.9600 . ?
C17 O10 1.2038(18) . ?
C17 O11 1.3248(18) . ?
C18 O11 1.4548(19) . ?
C18 H18A 0.9600 . ?
C18 H18B 0.9600 . ?
C18 H18C 0.9600 . ?
O9 H9 0.8200 . ?

loop_
_geom_torsion_atom_site_label_1
_geom_torsion_atom_site_label_2
_geom_torsion_atom_site_label_3
_geom_torsion_atom_site_label_4
_geom_torsion
_geom_torsion_site_symmetry_1
_geom_torsion_site_symmetry_2
_geom_torsion_site_symmetry_3
_geom_torsion_site_symmetry_4
_geom_torsion_publ_flag
O1 C1 C4 O7 -67.65(15) . . . . ?
O1 C1 C4 C5 53.51(16) . . . . ?
O7 C4 C5 O3 -178.53(9) . . . . ?
C1 C4 C5 O3 59.86(14) . . . . ?
O7 C4 C5 C6 -59.62(13) . . . . ?
C1 C4 C5 C6 178.78(11) . . . . ?
O3 C5 C6 O4 -75.38(12) . . . . ?
C4 C5 C6 O4 167.52(10) . . . . ?
O3 C5 C6 C12 167.88(9) . . . . ?
C4 C5 C6 C12 50.79(13) . . . . ?
O4 C6 C12 O8 72.07(11) . . . . ?
C5 C6 C12 O8 -169.12(9) . . . . ?
O4 C6 C12 C11 -168.00(9) . . . . ?
C5 C6 C12 C11 -49.20(12) . . . . ?
O7 C11 C12 O8 177.16(9) . . . . ?
C13 C11 C12 O8 -61.93(12) . . . . ?
O7 C11 C12 C6 57.30(13) . . . . ?
C13 C11 C12 C6 178.22(10) . . . . ?
O7 C11 C13 C14 179.42(10) . . . . ?
C12 C11 C13 C14 58.25(13) . . . . ?
C11 C13 C14 C16 -179.33(11) . . . . ?
C11 C13 C14 C15 -54.42(13) . . . . ?
C16 C14 C15 O9 57.71(14) . . . . ?
C13 C14 C15 O9 -67.45(13) . . . . ?
C16 C14 C15 O8 -179.47(10) . . . . ?
C13 C14 C15 O8 55.38(13) . . . . ?
C16 C14 C15 C17 -63.72(13) . . . . ?
C13 C14 C15 C17 171.13(10) . . . . ?
O9 C15 C17 O10 2.55(18) . . . . ?
O8 C15 C17 O10 -117.53(14) . . . . ?
C14 C15 C17 O10 122.80(14) . . . . ?
O9 C15 C17 O11 -174.34(10) . . . . ?
O8 C15 C17 O11 65.58(13) . . . . ?
C14 C15 C17 O11 -54.09(14) . . . . ?
O2 C2 O1 C1 6.6(2) . . . . ?
C3 C2 O1 C1 -173.19(13) . . . . ?
C4 C1 O1 C2 -127.25(13) . . . . ?
O6 C9 O3 C5 -3.1(2) . . . . ?
C10 C9 O3 C5 175.38(13) . . . . ?
C6 C5 O3 C9 111.06(13) . . . . ?
C4 C5 O3 C9 -128.63(12) . . . . ?
O5 C7 O4 C6 -0.2(2) . . . . ?
C8 C7 O4 C6 -179.47(11) . . . . ?
C12 C6 O4 C7 -146.99(12) . . . . ?
C5 C6 O4 C7 94.79(13) . . . . ?
C13 C11 O7 C4 172.66(10) . . . . ?
C12 C11 O7 C4 -66.27(12) . . . . ?
C1 C4 O7 C11 -168.39(11) . . . . ?
C5 C4 O7 C11 66.75(12) . . . . ?
C6 C12 O8 C15 -176.09(9) . . . . ?
C11 C12 O8 C15 62.42(12) . . . . ?
O9 C15 O8 C12 61.42(12) . . . . ?
C17 C15 O8 C12 -178.77(10) . . . . ?
C14 C15 O8 C12 -60.03(12) . . . . ?
O10 C17 O11 C18 -3.4(2) . . . . ?
C15 C17 O11 C18 173.44(12) . . . . ?

loop_
_cod_related_entry_id
_cod_related_entry_database
_cod_related_entry_code
1 ChemSpider 30653397
